data_2217155
loop_
_publ_author_name
'Chun-Xiang Wang'
'Zhi-Feng Li'
'Shu-Hua Xiong'
'Ping Wang'

_publ_section_title
Tetrakis(\m-propanoato-\k^2^<i>O</i>:<i>O</i>')bis[(1,10-phenanthroline-\k^2^<i>N</i>,<i>N</i>')(propanoato-\k^2^<i>O</i>,<i>O</i>')samarium(III)]
_journal_coeditor_code KP2147
_journal_issue 1
_journal_name_full 'Acta Crystallographica Section E'
_journal_page_first m102
_journal_page_last m102
_journal_paper_doi 10.1107/S1600536807064720
_journal_volume 64
_journal_year 2008
_chemical_formula_iupac '[Sm2 (C3 H5 O2)6 (C12 H8 N2)2]'
_chemical_formula_moiety 'C42 H46 N4 O12 Sm2'
_chemical_formula_sum 'C42 H46 N4 O12 Sm2'
_chemical_formula_weight 1099.55
_chemical_name_systematic
;
Tetrakis(\m-propanoato-\k^2^O:O')bis[(1,10-phenanthroline-
\k^2^N,N')(propanoato-\k^2^O,O')samarium(III)]
;
_space_group_IT_number 14
_symmetry_cell_setting monoclinic
_symmetry_space_group_name_Hall '-P 2yn'
_symmetry_space_group_name_H-M 'P 1 21/n 1'
_atom_sites_solution_hydrogens geom
_atom_sites_solution_primary direct
_atom_sites_solution_secondary difmap
_audit_creation_method SHELXL-97
_cell_angle_alpha 90.00
_cell_angle_beta 107.1030(10)
_cell_angle_gamma 90.00
_cell_formula_units_Z 2
_cell_length_a 9.5740(2)
_cell_length_b 18.3182(5)
_cell_length_c 12.7307(3)
_cell_measurement_reflns_used 198
_cell_measurement_temperature 290(2)
_cell_measurement_theta_max 26.7
_cell_measurement_theta_min 2.1
_cell_volume 2133.96(9)
_computing_cell_refinement 'SAINT (Bruker, 2004)'
_computing_data_collection 'APEX2 (Bruker, 2004)'
_computing_data_reduction SAINT
_computing_molecular_graphics 'SHELXTL (Bruker, 2004)'
_computing_publication_material SHELXTL
_computing_structure_refinement 'SHELXL97 (Sheldrick, 1997)'
_computing_structure_solution 'SHELXS97 (Sheldrick, 1997)'
_diffrn_ambient_temperature 290(2)
_diffrn_measured_fraction_theta_full 0.998
_diffrn_measured_fraction_theta_max 0.998
_diffrn_measurement_device_type 'Bruker SMART APEXII CCD area-detector'
_diffrn_measurement_method '\f and \w scans'
_diffrn_radiation_monochromator graphite
_diffrn_radiation_source 'fine-focus sealed tube'
_diffrn_radiation_type MoK\a
_diffrn_radiation_wavelength 0.71073
_diffrn_reflns_av_R_equivalents 0.0298
_diffrn_reflns_av_sigmaI/netI 0.0238
_diffrn_reflns_limit_h_max 12
_diffrn_reflns_limit_h_min -11
_diffrn_reflns_limit_k_max 22
_diffrn_reflns_limit_k_min -24
_diffrn_reflns_limit_l_max 16
_diffrn_reflns_limit_l_min -16
_diffrn_reflns_number 22209
_diffrn_reflns_theta_full 28.00
_diffrn_reflns_theta_max 28.00
_diffrn_reflns_theta_min 2.01
_exptl_absorpt_coefficient_mu 2.791
_exptl_absorpt_correction_T_max 0.6134
_exptl_absorpt_correction_T_min 0.5084
_exptl_absorpt_correction_type multi-scan
_exptl_absorpt_process_details '(SADABS; Sheldrick, 2003)'
_exptl_crystal_colour colourless
_exptl_crystal_density_diffrn 1.711
_exptl_crystal_density_method 'not measured'
_exptl_crystal_description cloumn
_exptl_crystal_F_000 1092
_exptl_crystal_size_max 0.25
_exptl_crystal_size_mid 0.21
_exptl_crystal_size_min 0.17
_refine_diff_density_max 1.102
_refine_diff_density_min -0.664
_refine_ls_extinction_coef 0.00050(8)
_refine_ls_extinction_expression Fc^*^=kFc[1+0.001xFc^2^\l^3^/sin(2\q)]^-1/4^
_refine_ls_extinction_method SHELXL
_refine_ls_goodness_of_fit_ref 0.957
_refine_ls_hydrogen_treatment constr
_refine_ls_matrix_type full
_refine_ls_number_parameters 275
_refine_ls_number_reflns 5133
_refine_ls_number_restraints 0
_refine_ls_restrained_S_all 0.957
_refine_ls_R_factor_all 0.0260
_refine_ls_R_factor_gt 0.0215
_refine_ls_shift/su_max 0.012
_refine_ls_shift/su_mean 0.000
_refine_ls_structure_factor_coef Fsqd
_refine_ls_weighting_details 'calc w=1/[\s^2^(Fo^2^)+(0.0507P)^2^] where P=(Fo^2^+2Fc^2^)/3'
_refine_ls_weighting_scheme calc
_refine_ls_wR_factor_gt 0.0623
_refine_ls_wR_factor_ref 0.0647
_reflns_number_gt 4563
_reflns_number_total 5133
_reflns_threshold_expression I>2\s(I)
_cod_data_source_file kp2147.cif
_cod_data_source_block I
_cod_depositor_comments
;
The following automatic conversions were performed:
'_symmetry_cell_setting' value 'Monoclinic' changed to 'monoclinic'
according to '/home/saulius/struct/CIF-dictionaries/cif_core.dic'
dictionary named 'cif_core.dic' version 2.4.1 from 2010-06-29.

Automatic conversion script
Id: cif_fix_enum 1527 2010-12-29 10:47:43Z saulius 

The following automatic conversions were performed:

'_symmetry_cell_setting' value 'Monoclinic' changed to 'monoclinic'
according to /home/saulius/struct/CIF-dictionaries/cif_core.dic
dictionary named 'cif_core.dic' version 2.4.1 from 2010-06-29.

Automatic conversion script
Id: cif_fix_values 1715 2011-07-08 13:25:40Z adriana 
;
_cod_original_cell_volume 2133.95(9)
_cod_original_sg_symbol_Hall '-P 2yn '
_cod_original_sg_symbol_H-M 'P 21/n'
_cod_database_code 2217155
_cod_database_fobs_code 2217155

loop_
_symmetry_equiv_pos_as_xyz
'x, y, z'
'-x+1/2, y+1/2, -z+1/2'
'-x, -y, -z'
'x-1/2, -y-1/2, z-1/2'

loop_
_atom_site_type_symbol
_atom_site_label
_atom_site_fract_x
_atom_site_fract_y
_atom_site_fract_z
_atom_site_U_iso_or_equiv
_atom_site_adp_type
_atom_site_calc_flag
_atom_site_refinement_flags
_atom_site_occupancy
Sm Sm1 0.603212(11) 0.530844(5) 0.651651(8) 0.0277(6) Uani d . 1
C C1 0.8823(3) 0.41499(14) 0.8116(2) 0.0425(5) Uani d . 1
H H1 0.8910 0.4065 0.7418 0.051 Uiso calc R 1
C C2 0.9724(3) 0.37486(16) 0.9002(2) 0.0532(6) Uani d . 1
H H2 1.0371 0.3400 0.8887 0.064 Uiso calc R 1
C C3 0.9625(3) 0.38827(16) 1.0030(2) 0.0523(7) Uani d . 1
H H3 1.0208 0.3624 1.0627 0.063 Uiso calc R 1
C C4 0.8639(2) 0.44146(14) 1.01906(18) 0.0403(5) Uani d . 1
C C5 0.8517(3) 0.45852(16) 1.1256(2) 0.0507(7) Uani d . 1
H H5 0.9114 0.4349 1.1872 0.061 Uiso calc R 1
C C6 0.7545(3) 0.50857(16) 1.13715(19) 0.0490(6) Uani d . 1
H H6 0.7460 0.5183 1.2067 0.059 Uiso calc R 1
C C7 0.6635(3) 0.54731(14) 1.04381(18) 0.0397(5) Uani d . 1
C C8 0.5635(3) 0.60054(14) 1.05310(19) 0.0450(6) Uani d . 1
H H8 0.5534 0.6123 1.1216 0.054 Uiso calc R 1
C C9 0.4809(3) 0.63520(14) 0.96118(19) 0.0456(6) Uani d . 1
H H9 0.4151 0.6714 0.9663 0.055 Uiso calc R 1
C C10 0.4962(3) 0.61560(13) 0.85904(18) 0.0400(5) Uani d . 1
H H10 0.4383 0.6392 0.7967 0.048 Uiso calc R 1
C C11 0.6732(3) 0.53143(11) 0.93823(18) 0.0333(5) Uani d . 1
C C12 0.7774(3) 0.47707(11) 0.92520(19) 0.0336(5) Uani d . 1
C C13 0.4212(2) 0.39864(12) 0.61132(16) 0.0322(4) Uani d . 1
C C14 0.3063(3) 0.33972(16) 0.5805(2) 0.0504(6) Uani d . 1
H H14A 0.3459 0.2986 0.5505 0.060 Uiso calc R 1
H H14B 0.2234 0.3582 0.5230 0.060 Uiso calc R 1
C C15 0.2530(4) 0.31277(19) 0.6741(2) 0.0685(9) Uani d . 1
H H15A 0.3328 0.2911 0.7295 0.103 Uiso calc R 1
H H15B 0.1775 0.2771 0.6471 0.103 Uiso calc R 1
H H15C 0.2147 0.3531 0.7053 0.103 Uiso calc R 1
C C16 0.7414(3) 0.66842(13) 0.70839(18) 0.0383(5) Uani d . 1
C C17 0.8162(3) 0.73884(15) 0.7554(3) 0.0549(6) Uani d . 1
H H17A 0.7935 0.7762 0.6990 0.066 Uiso calc R 1
H H17B 0.9212 0.7316 0.7788 0.066 Uiso calc R 1
C C18 0.7672(4) 0.76422(16) 0.8528(3) 0.0689(9) Uani d . 1
H H18A 0.6629 0.7699 0.8304 0.103 Uiso calc R 1
H H18B 0.8126 0.8101 0.8790 0.103 Uiso calc R 1
H H18C 0.7951 0.7286 0.9106 0.103 Uiso calc R 1
C C19 0.7591(2) 0.43839(13) 0.47916(17) 0.0352(4) Uani d . 1
C C20 0.8978(3) 0.40185(17) 0.4716(2) 0.0580(7) Uani d . 1
H H20A 0.9536 0.4370 0.4435 0.070 Uiso calc R 1
H H20B 0.9561 0.3884 0.5451 0.070 Uiso calc R 1
C C21 0.8744(4) 0.33504(18) 0.4002(3) 0.0666(8) Uani d . 1
H H21A 0.8227 0.2989 0.4288 0.100 Uiso calc R 1
H H21B 0.9673 0.3157 0.3993 0.100 Uiso calc R 1
H H21C 0.8183 0.3478 0.3267 0.100 Uiso calc R 1
N N1 0.7860(2) 0.46400(9) 0.82208(16) 0.0342(4) Uani d . 1
N N2 0.58902(19) 0.56515(10) 0.84676(13) 0.0328(4) Uani d . 1
O O1 0.47819(18) 0.41818(9) 0.70787(12) 0.0412(4) Uani d . 1
O O2 0.45959(17) 0.42819(8) 0.53367(11) 0.0349(3) Uani d . 1
O O3 0.60502(17) 0.66725(10) 0.66879(13) 0.0425(4) Uani d . 1
O O4 0.81734(19) 0.61156(9) 0.71259(15) 0.0451(4) Uani d . 1
O O5 0.76476(19) 0.46719(8) 0.57009(14) 0.0420(4) Uani d . 1
O O6 0.65199(16) 0.43918(10) 0.39479(12) 0.0394(4) Uani d . 1

loop_
_atom_site_aniso_label
_atom_site_aniso_U_11
_atom_site_aniso_U_22
_atom_site_aniso_U_33
_atom_site_aniso_U_12
_atom_site_aniso_U_13
_atom_site_aniso_U_23
Sm1 0.0318(9) 0.0357(10) 0.0182(9) 0.0015(8) 0.0047(7) -0.0013(7)
C1 0.0376(13) 0.0473(14) 0.0390(13) 0.0044(10) 0.0057(10) 0.0005(10)
C2 0.0483(15) 0.0514(15) 0.0538(16) 0.0129(12) 0.0052(12) 0.0059(12)
C3 0.0423(14) 0.0595(17) 0.0467(15) 0.0055(12) -0.0008(12) 0.0160(12)
C4 0.0334(12) 0.0507(14) 0.0320(12) -0.0082(11) 0.0012(9) 0.0075(10)
C5 0.0460(16) 0.0687(18) 0.0288(13) -0.0083(13) -0.0022(11) 0.0131(11)
C6 0.0552(16) 0.0669(17) 0.0224(11) -0.0122(14) 0.0071(11) 0.0029(11)
C7 0.0441(14) 0.0502(13) 0.0233(11) -0.0129(11) 0.0065(10) -0.0013(9)
C8 0.0519(15) 0.0567(16) 0.0301(12) -0.0102(12) 0.0181(11) -0.0074(10)
C9 0.0527(15) 0.0512(15) 0.0387(13) -0.0032(12) 0.0215(11) -0.0082(10)
C10 0.0445(13) 0.0473(13) 0.0305(11) 0.0021(11) 0.0136(10) 0.0001(9)
C11 0.0335(12) 0.0410(13) 0.0240(11) -0.0098(8) 0.0064(9) 0.0003(7)
C12 0.0291(11) 0.0397(13) 0.0274(12) -0.0080(8) 0.0022(9) 0.0023(8)
C13 0.0329(11) 0.0363(12) 0.0272(10) 0.0033(9) 0.0081(9) 0.0029(8)
C14 0.0540(16) 0.0587(17) 0.0367(13) -0.0172(13) 0.0092(11) -0.0020(11)
C15 0.076(2) 0.075(2) 0.0565(18) -0.0412(18) 0.0227(16) -0.0012(15)
C16 0.0424(13) 0.0419(13) 0.0301(11) -0.0030(10) 0.0102(10) 0.0013(9)
C17 0.0544(16) 0.0416(14) 0.0673(18) -0.0076(12) 0.0153(14) -0.0041(12)
C18 0.084(2) 0.0476(17) 0.071(2) -0.0055(16) 0.0155(17) -0.0220(14)
C19 0.0306(11) 0.0443(13) 0.0306(11) 0.0030(9) 0.0093(9) -0.0034(9)
C20 0.0359(14) 0.081(2) 0.0528(16) 0.0165(13) 0.0068(12) -0.0200(14)
C21 0.066(2) 0.068(2) 0.070(2) 0.0218(16) 0.0262(16) -0.0120(15)
N1 0.0315(10) 0.0411(11) 0.0270(10) -0.0014(7) 0.0031(8) -0.0005(7)
N2 0.0341(10) 0.0414(11) 0.0230(9) -0.0014(8) 0.0076(7) -0.0018(7)
O1 0.0459(10) 0.0540(10) 0.0222(7) -0.0113(8) 0.0076(7) 0.0010(6)
O2 0.0433(10) 0.0396(9) 0.0231(10) 0.0012(7) 0.0066(6) -0.0013(6)
O3 0.0418(10) 0.0357(10) 0.0365(9) 0.0029(7) 0.0065(7) -0.0011(8)
O4 0.0387(9) 0.0404(10) 0.0526(11) 0.0004(7) 0.0077(8) -0.0032(7)
O5 0.0359(10) 0.0584(12) 0.0301(9) 0.0114(7) 0.0068(7) -0.0070(6)
O6 0.0314(8) 0.0551(10) 0.0308(8) 0.0058(8) 0.0069(7) -0.0061(7)

loop_
_atom_type_symbol
_atom_type_description
_atom_type_scat_dispersion_real
_atom_type_scat_dispersion_imag
_atom_type_scat_source
C C 0.0033 0.0016 'International Tables Vol C Tables 4.2.6.8 and 6.1.1.4'
H H 0.0000 0.0000 'International Tables Vol C Tables 4.2.6.8 and 6.1.1.4'
N N 0.0061 0.0033 'International Tables Vol C Tables 4.2.6.8 and 6.1.1.4'
O O 0.0106 0.0060 'International Tables Vol C Tables 4.2.6.8 and 6.1.1.4'
Sm Sm -0.1638 3.4418 'International Tables Vol C Tables 4.2.6.8 and 6.1.1.4'

loop_
_geom_angle_atom_site_label_1
_geom_angle_atom_site_label_2
_geom_angle_atom_site_label_3
_geom_angle_site_symmetry_1
_geom_angle_site_symmetry_3
_geom_angle
O2 Sm1 O6 3_666 3_666 75.03(5)
O2 Sm1 O5 3_666 . 74.43(6)
O6 Sm1 O5 3_666 . 137.89(5)
O2 Sm1 O4 3_666 . 93.86(6)
O6 Sm1 O4 3_666 . 129.27(6)
O5 Sm1 O4 . . 81.11(6)
O2 Sm1 O3 3_666 . 76.42(5)
O6 Sm1 O3 3_666 . 76.95(6)
O5 Sm1 O3 . . 122.16(6)
O4 Sm1 O3 . . 52.42(5)
O2 Sm1 O2 3_666 . 73.28(5)
O6 Sm1 O2 3_666 . 71.91(5)
O5 Sm1 O2 . . 72.00(5)
O4 Sm1 O2 . . 152.38(5)
O3 Sm1 O2 . . 140.97(5)
O2 Sm1 O1 3_666 . 121.53(5)
O6 Sm1 O1 3_666 . 74.39(6)
O5 Sm1 O1 . . 98.12(5)
O4 Sm1 O1 . . 143.28(6)
O3 Sm1 O1 . . 139.62(5)
O2 Sm1 O1 . . 50.24(4)
O2 Sm1 N2 3_666 . 143.24(6)
O6 Sm1 N2 3_666 . 81.08(5)
O5 Sm1 N2 . . 138.59(6)
O4 Sm1 N2 . . 80.02(6)
O3 Sm1 N2 . . 71.19(5)
O2 Sm1 N2 . . 124.81(5)
O1 Sm1 N2 . . 76.74(5)
O2 Sm1 N1 3_666 . 150.52(6)
O6 Sm1 N1 3_666 . 133.27(6)
O5 Sm1 N1 . . 77.04(6)
O4 Sm1 N1 . . 74.42(6)
O3 Sm1 N1 . . 113.75(5)
O2 Sm1 N1 . . 104.70(5)
O1 Sm1 N1 . . 69.73(5)
N2 Sm1 N1 . . 62.50(6)
O2 Sm1 Sm1 3_666 3_666 38.07(4)
O6 Sm1 Sm1 3_666 3_666 69.18(4)
O5 Sm1 Sm1 . 3_666 68.86(4)
O4 Sm1 Sm1 . 3_666 127.66(4)
O3 Sm1 Sm1 . 3_666 111.02(4)
O2 Sm1 Sm1 . 3_666 35.21(3)
O1 Sm1 Sm1 . 3_666 84.44(3)
N2 Sm1 Sm1 . 3_666 148.20(4)
N1 Sm1 Sm1 . 3_666 133.44(4)
N1 C1 C2 . . 123.7(3)
N1 C1 H1 . . 118.2
C2 C1 H1 . . 118.2
C3 C2 C1 . . 118.4(3)
C3 C2 H2 . . 120.8
C1 C2 H2 . . 120.8
C2 C3 C4 . . 120.1(2)
C2 C3 H3 . . 119.9
C4 C3 H3 . . 119.9
C12 C4 C3 . . 116.8(2)
C12 C4 C5 . . 121.0(2)
C3 C4 C5 . . 122.2(2)
C6 C5 C4 . . 120.3(2)
C6 C5 H5 . . 119.8
C4 C5 H5 . . 119.8
C5 C6 C7 . . 121.1(2)
C5 C6 H6 . . 119.4
C7 C6 H6 . . 119.4
C8 C7 C11 . . 117.8(2)
C8 C7 C6 . . 122.6(2)
C11 C7 C6 . . 119.6(2)
C9 C8 C7 . . 119.5(2)
C9 C8 H8 . . 120.2
C7 C8 H8 . . 120.2
C8 C9 C10 . . 119.1(2)
C8 C9 H9 . . 120.4
C10 C9 H9 . . 120.4
N2 C10 C9 . . 123.2(2)
N2 C10 H10 . . 118.4
C9 C10 H10 . . 118.4
N2 C11 C7 . . 122.5(2)
N2 C11 C12 . . 117.99(19)
C7 C11 C12 . . 119.5(2)
N1 C12 C4 . . 123.6(2)
N1 C12 C11 . . 118.0(2)
C4 C12 C11 . . 118.4(2)
O1 C13 O2 . . 120.2(2)
O1 C13 C14 . . 122.54(19)
O2 C13 C14 . . 117.24(19)
C13 C14 C15 . . 114.8(2)
C13 C14 H14A . . 108.6
C15 C14 H14A . . 108.6
C13 C14 H14B . . 108.6
C15 C14 H14B . . 108.6
H14A C14 H14B . . 107.6
C14 C15 H15A . . 109.5
C14 C15 H15B . . 109.5
H15A C15 H15B . . 109.5
C14 C15 H15C . . 109.5
H15A C15 H15C . . 109.5
H15B C15 H15C . . 109.5
O3 C16 O4 . . 121.4(2)
O3 C16 C17 . . 119.3(2)
O4 C16 C17 . . 119.2(2)
C16 C17 C18 . . 111.1(2)
C16 C17 H17A . . 109.4
C18 C17 H17A . . 109.4
C16 C17 H17B . . 109.4
C18 C17 H17B . . 109.4
H17A C17 H17B . . 108.0
C17 C18 H18A . . 109.5
C17 C18 H18B . . 109.5
H18A C18 H18B . . 109.5
C17 C18 H18C . . 109.5
H18A C18 H18C . . 109.5
H18B C18 H18C . . 109.5
O6 C19 O5 . . 126.0(2)
O6 C19 C20 . . 117.7(2)
O5 C19 C20 . . 116.3(2)
C21 C20 C19 . . 114.9(2)
C21 C20 H20A . . 108.5
C19 C20 H20A . . 108.5
C21 C20 H20B . . 108.5
C19 C20 H20B . . 108.5
H20A C20 H20B . . 107.5
C20 C21 H21A . . 109.5
C20 C21 H21B . . 109.5
H21A C21 H21B . . 109.5
C20 C21 H21C . . 109.5
H21A C21 H21C . . 109.5
H21B C21 H21C . . 109.5
C1 N1 C12 . . 117.4(2)
C1 N1 Sm1 . . 122.88(16)
C12 N1 Sm1 . . 119.68(14)
C10 N2 C11 . . 117.88(18)
C10 N2 Sm1 . . 120.43(14)
C11 N2 Sm1 . . 121.67(14)
C13 O1 Sm1 . . 93.45(12)
C13 O2 Sm1 . 3_666 149.14(14)
C13 O2 Sm1 . . 94.89(12)
Sm1 O2 Sm1 3_666 . 106.72(5)
C16 O3 Sm1 . . 91.82(14)
C16 O4 Sm1 . . 93.81(14)
C19 O5 Sm1 . . 137.89(15)
C19 O6 Sm1 . 3_666 137.17(14)

loop_
_geom_bond_atom_site_label_1
_geom_bond_atom_site_label_2
_geom_bond_site_symmetry_2
_geom_bond_distance
_geom_bond_publ_flag
Sm1 O1 . 2.5901(16) yes
Sm1 O2 . 2.5432(15) yes
Sm1 O2 3_666 2.3783(14) yes
Sm1 O3 . 2.5078(19) yes
Sm1 O4 . 2.4608(17) yes
Sm1 O5 . 2.4030(16) yes
Sm1 O6 3_666 2.4023(15) yes
Sm1 N1 . 2.6528(19) yes
Sm1 N2 . 2.6042(16) yes
Sm1 Sm1 3_666 3.9502(2) yes
C1 N1 . 1.321(3) ?
C1 C2 . 1.409(4) ?
C1 H1 . 0.9300 ?
C2 C3 . 1.362(4) ?
C2 H2 . 0.9300 ?
C3 C4 . 1.413(4) ?
C3 H3 . 0.9300 ?
C4 C12 . 1.399(3) ?
C4 C5 . 1.430(4) ?
C5 C6 . 1.345(4) ?
C5 H5 . 0.9300 ?
C6 C7 . 1.437(3) ?
C6 H6 . 0.9300 ?
C7 C8 . 1.396(4) ?
C7 C11 . 1.405(3) ?
C8 C9 . 1.361(4) ?
C8 H8 . 0.9300 ?
C9 C10 . 1.398(3) ?
C9 H9 . 0.9300 ?
C10 N2 . 1.323(3) ?
C10 H10 . 0.9300 ?
C11 N2 . 1.355(3) ?
C11 C12 . 1.453(3) ?
C12 N1 . 1.361(3) ?
C13 O1 . 1.242(3) ?
C13 O2 . 1.272(2) ?
C13 C14 . 1.508(3) ?
C14 C15 . 1.511(4) ?
C14 H14A . 0.9700 ?
C14 H14B . 0.9700 ?
C15 H15A . 0.9600 ?
C15 H15B . 0.9600 ?
C15 H15C . 0.9600 ?
C16 O3 . 1.254(3) ?
C16 O4 . 1.262(3) ?
C16 C17 . 1.511(3) ?
C17 C18 . 1.521(4) ?
C17 H17A . 0.9700 ?
C17 H17B . 0.9700 ?
C18 H18A . 0.9600 ?
C18 H18B . 0.9600 ?
C18 H18C . 0.9600 ?
C19 O6 . 1.248(3) ?
C19 O5 . 1.259(3) ?
C19 C20 . 1.515(3) ?
C20 C21 . 1.502(4) ?
C20 H20A . 0.9700 ?
C20 H20B . 0.9700 ?
C21 H21A . 0.9600 ?
C21 H21B . 0.9600 ?
C21 H21C . 0.9600 ?
